data_4319446
loop_
_publ_author_name
'Hidetake Seino'
'Yasushi Arai'
'Naohisa Iwata'
'Shoken Nagao'
'Yasushi Mizobe'
'Masanobu Hidai'

_publ_contact_author_address
;
    Institute of Industrial Scienece, The University of Tokyo,
    Roppongi, Minato-ku, Tokyo 106-8558, Japan
;
_publ_contact_author_email ymizobe@iis.u-tokyo.ac.jp
_publ_contact_author_fax '(+81) 3 (3402) 6303'
_publ_contact_author_name 'Yasushi Mizobe'
_publ_section_title
;
 Preparation of Mononuclear Tungsten Tris(sulfido) and Molybdenum
 Sulfido-Tetrasulfido Complexes with Hydridotris(pyrazolyl)borate Coligand
 and Conversion of the Former into Sulfido-Bridged Bimetallic Complex
 Having Pt(\m-S)2WS Core
;
_journal_name_full 'Inorganic Chemistry'
_journal_page_first 1677
_journal_page_last 1682
_journal_paper_doi 10.1021/ic0008823
_journal_volume 40
_journal_year 2001
_chemical_formula_sum 'C23 H42 B Mo N7 S5'
_chemical_formula_weight 683.68
_space_group_IT_number 14
_symmetry_cell_setting monoclinic
_symmetry_Int_Tables_number 14
_symmetry_space_group_name_Hall '-P 2ybc'
_symmetry_space_group_name_H-M 'P 1 21/c 1'
_audit_creation_date 'Mon Dec 20 19:12:16 1999'
_audit_creation_method 'from TEXRAY.INF file'
_cell_angle_alpha 90
_cell_angle_beta 103.320(9)
_cell_angle_gamma 90
_cell_formula_units_Z 4
_cell_length_a 10.285(2)
_cell_length_b 16.470(2)
_cell_length_c 19.405(1)
_cell_measurement_reflns_used 25
_cell_measurement_temperature 296.2
_cell_measurement_theta_max 18.6
_cell_measurement_theta_min 14.6
_cell_volume 3198.7(8)
_computing_cell_refinement 'Rigaku/AFC Diffractometer Control'
_computing_data_collection 'Rigaku/AFC Diffractometer Control'
_computing_data_reduction teXsan
_computing_publication_material teXsan
_computing_structure_refinement teXsan
_computing_structure_solution 'DIRDIF92 (PATTY)'
_diffrn_ambient_temperature 296.2
_diffrn_measurement_device_type 'Rigaku AFC7R'
_diffrn_measurement_method \w-2\q
_diffrn_orient_matrix_UB_11 0.01471
_diffrn_orient_matrix_UB_12 -0.05290
_diffrn_orient_matrix_UB_13 0.02593
_diffrn_orient_matrix_UB_21 -0.01021
_diffrn_orient_matrix_UB_22 -0.02940
_diffrn_orient_matrix_UB_23 -0.04603
_diffrn_orient_matrix_UB_31 0.09830
_diffrn_orient_matrix_UB_32 0.00486
_diffrn_orient_matrix_UB_33 0.00374
_diffrn_radiation_detector 'scintillation counter'
_diffrn_radiation_monochromator graphite
_diffrn_radiation_source 'Rigaku rotating anode'
_diffrn_radiation_type 'Mo K\a'
_diffrn_radiation_wavelength 0.7107
_diffrn_reflns_av_R_equivalents 0.024
_diffrn_reflns_av_sigmaI/netI 0.081
_diffrn_reflns_limit_h_max 13
_diffrn_reflns_limit_h_min 0
_diffrn_reflns_limit_k_max 21
_diffrn_reflns_limit_k_min 0
_diffrn_reflns_limit_l_max 24
_diffrn_reflns_limit_l_min -25
_diffrn_reflns_number 7743
_diffrn_reflns_reduction_process 'Lp corrections applied'
_diffrn_reflns_theta_max 27.50
_diffrn_reflns_theta_min 2.51
_diffrn_standards_decay_% -0.43
_diffrn_standards_interval_count 150
_diffrn_standards_number 3
_exptl_absorpt_coefficient_mu 0.761
_exptl_absorpt_correction_T_max 0.999
_exptl_absorpt_correction_T_min 0.894
_exptl_absorpt_correction_type psi-scan
_exptl_absorpt_process_details '(North, Phillips & Mathews, 1968)'
_exptl_crystal_colour darkgreen
_exptl_crystal_density_diffrn 1.420
_exptl_crystal_density_method 'not measured'
_exptl_crystal_description prismatic
_exptl_crystal_F_000 1424.00
_exptl_crystal_size_max 0.400
_exptl_crystal_size_mid 0.300
_exptl_crystal_size_min 0.200
_refine_diff_density_max 0.34
_refine_diff_density_min -0.43
_refine_ls_extinction_method none
_refine_ls_goodness_of_fit_ref 1.448
_refine_ls_matrix_type full
_refine_ls_number_constraints 0
_refine_ls_number_parameters 383
_refine_ls_number_reflns 4639
_refine_ls_number_restraints 0
_refine_ls_R_factor_all 0.0367
_refine_ls_R_factor_gt 0.0367
_refine_ls_shift/su_max 0.0350
_refine_ls_shift/su_mean 0.0020
_refine_ls_structure_factor_coef F
_refine_ls_weighting_details 'w = 1/[\s^2^(Fo) + 0.00010|Fo|^2^]'
_refine_ls_weighting_scheme calc
_refine_ls_wR_factor_gt 0.0381
_refine_ls_wR_factor_ref 0.0381
_reflns_number_gt 4639
_reflns_number_total 7342
_reflns_observed_criterion >3.0sigma(I)
_cod_data_source_file ic0008823_3.cif
_cod_data_source_block '[NEt4][Tp*MoS5]_(2a)'
_cod_original_cell_volume 3198.7(7)
_cod_original_sg_symbol_H-M 'P 21/c '
_cod_original_formula_sum 'C23 H42 B N7 Mo S5 '
_cod_database_code 4319446

loop_
_symmetry_equiv_pos_as_xyz
x,y,z
-x,1/2+y,1/2-z
-x,-y,-z
x,1/2-y,1/2+z

loop_
_atom_site_label
_atom_site_type_symbol
_atom_site_fract_x
_atom_site_fract_y
_atom_site_fract_z
_atom_site_U_iso_or_equiv
_atom_site_adp_type
_atom_site_occupancy
_atom_site_calc_flag
_atom_site_refinement_flags
_atom_site_disorder_assembly
_atom_site_disorder_group
Mo Mo 0.29320(3) 0.27054(2) 0.35507(2) 0.03585(8) Uani 1.00 d . . .
S(1) S 0.1202(1) 0.20567(7) 0.29475(6) 0.0533(3) Uani 1.00 d . . .
S(2) S 0.4648(1) 0.19876(7) 0.33388(5) 0.0515(3) Uani 1.00 d . . .
S(3) S 0.5429(1) 0.10339(8) 0.41517(7) 0.0731(4) Uani 1.00 d . . .
S(4) S 0.4499(1) 0.11839(9) 0.49307(7) 0.0732(4) Uani 1.00 d . . .
S(5) S 0.3180(1) 0.22170(7) 0.46585(5) 0.0516(3) Uani 1.00 d . . .
N(1) N 0.4110(3) 0.4571(2) 0.3807(2) 0.047(1) Uani 1.00 d . . .
N(2) N 0.4432(3) 0.3783(2) 0.4003(2) 0.0467(10) Uani 1.00 d . . .
N(3) N 0.1632(3) 0.4474(2) 0.3696(2) 0.0417(9) Uani 1.00 d . . .
N(4) N 0.1544(3) 0.3662(2) 0.3850(2) 0.0425(9) Uani 1.00 d . . .
N(5) N 0.2613(3) 0.4359(2) 0.2622(2) 0.0441(10) Uani 1.00 d . . .
N(6) N 0.2840(3) 0.3536(2) 0.2588(2) 0.0443(9) Uani 1.00 d . . .
N(7) N 0.2027(4) -0.0929(2) 0.3220(2) 0.064(1) Uani 1.00 d . . .
C(1) C 0.5685(4) 0.3801(3) 0.4398(2) 0.057(1) Uani 1.00 d . . .
C(2) C 0.6162(4) 0.4591(3) 0.4450(2) 0.065(2) Uani 1.00 d . . .
C(3) C 0.5164(5) 0.5065(3) 0.4079(2) 0.058(1) Uani 1.00 d . . .
C(4) C 0.6425(4) 0.3070(3) 0.4724(3) 0.077(2) Uani 1.00 d . . .
C(5) C 0.5119(6) 0.5956(3) 0.3937(3) 0.086(2) Uani 1.00 d . . .
C(6) C 0.0522(4) 0.3595(3) 0.4168(2) 0.051(1) Uani 1.00 d . . .
C(7) C -0.0024(4) 0.4355(3) 0.4220(2) 0.055(1) Uani 1.00 d . . .
C(8) C 0.0686(4) 0.4895(3) 0.3918(2) 0.049(1) Uani 1.00 d . . .
C(9) C 0.0061(5) 0.2813(3) 0.4410(3) 0.078(2) Uani 1.00 d . . .
C(10) C 0.0504(5) 0.5794(3) 0.3826(2) 0.070(2) Uani 1.00 d . . .
C(11) C 0.2847(4) 0.3381(3) 0.1910(2) 0.052(1) Uani 1.00 d . . .
C(12) C 0.2626(5) 0.4091(3) 0.1515(2) 0.060(1) Uani 1.00 d . . .
C(13) C 0.2488(4) 0.4696(3) 0.1972(2) 0.052(1) Uani 1.00 d . . .
C(14) C 0.3048(5) 0.2549(3) 0.1650(2) 0.077(2) Uani 1.00 d . . .
C(15) C 0.2245(5) 0.5586(3) 0.1843(3) 0.072(2) Uani 1.00 d . . .
C(16a) C 0.2396(8) -0.0418(6) 0.3937(4) 0.085(3) Uani 0.67 d P . .
C(16b) C 0.111(2) -0.0300(8) 0.3218(9) 0.072(5) Uani 0.33 d P . .
C(17) C 0.1363(7) 0.0133(4) 0.4063(4) 0.115(3) Uani 1.00 d . . .
C(18a) C 0.1632(9) -0.0320(5) 0.2622(4) 0.081(3) Uani 0.67 d P . .
C(18b) C 0.355(1) -0.064(1) 0.3194(8) 0.074(5) Uani 0.33 d P . .
C(19a) C 0.284(1) 0.0142(6) 0.2464(5) 0.091(4) Uani 0.67 d P . .
C(19b) C 0.368(2) -0.019(2) 0.257(1) 0.112(9) Uani 0.33 d P . .
C(20a) C 0.3153(10) -0.1434(7) 0.3199(5) 0.111(4) Uani 0.67 d P . .
C(20b) C 0.151(1) -0.1425(9) 0.2475(8) 0.072(5) Uani 0.33 d P . .
C(21) C 0.2712(9) -0.2010(5) 0.2460(5) 0.175(4) Uani 1.00 d . . .
C(22a) C 0.0732(8) -0.1380(5) 0.3234(4) 0.081(3) Uani 0.67 d P . .
C(22b) C 0.230(1) -0.1560(9) 0.3818(7) 0.072(5) Uani 0.33 d P . .
C(23) C 0.0846(6) -0.1948(4) 0.3859(3) 0.117(3) Uani 1.00 d . . .
B B 0.2738(5) 0.4776(3) 0.3341(3) 0.049(1) Uani 1.00 d . . .
H(1) H 0.266(3) 0.539(2) 0.325(2) 0.042(10) Uiso 1.00 calc . . .
H(2) H 0.7022 0.4767 0.4698 0.0783 Uiso 1.00 calc . . .
H(3) H 0.5957 0.2824 0.5038 0.0926 Uiso 1.00 calc . . .
H(4) H 0.6498 0.2694 0.4363 0.0926 Uiso 1.00 calc . . .
H(5) H 0.7293 0.3224 0.4979 0.0926 Uiso 1.00 calc . . .
H(6) H 0.5942 0.6195 0.4172 0.1030 Uiso 1.00 calc . . .
H(7) H 0.4974 0.6048 0.3442 0.1030 Uiso 1.00 calc . . .
H(8) H 0.4411 0.6193 0.4108 0.1030 Uiso 1.00 calc . . .
H(9) H -0.0754 0.4477 0.4426 0.0661 Uiso 1.00 calc . . .
H(10) H -0.0670 0.2910 0.4622 0.0931 Uiso 1.00 calc . . .
H(11) H -0.0213 0.2461 0.4016 0.0931 Uiso 1.00 calc . . .
H(12) H 0.0771 0.2569 0.4746 0.0931 Uiso 1.00 calc . . .
H(13) H 0.1297 0.6064 0.4065 0.0840 Uiso 1.00 calc . . .
H(14) H 0.0321 0.5925 0.3336 0.0840 Uiso 1.00 calc . . .
H(15) H -0.0221 0.5965 0.4018 0.0840 Uiso 1.00 calc . . .
H(16) H 0.2581 0.4145 0.1022 0.0715 Uiso 1.00 calc . . .
H(17) H 0.2364 0.2200 0.1733 0.0921 Uiso 1.00 calc . . .
H(18) H 0.3011 0.2569 0.1157 0.0921 Uiso 1.00 calc . . .
H(19) H 0.3894 0.2348 0.1894 0.0921 Uiso 1.00 calc . . .
H(20) H 0.2964 0.5885 0.2125 0.0867 Uiso 1.00 calc . . .
H(21) H 0.2182 0.5703 0.1357 0.0867 Uiso 1.00 calc . . .
H(22) H 0.1435 0.5736 0.1966 0.0867 Uiso 1.00 calc . . .
H(23) H 0.2596 -0.0792 0.4320 0.1015 Uiso 0.67 calc P . .
H(24) H 0.3167 -0.0104 0.3929 0.1015 Uiso 0.67 calc P . .
H(25) H 0.1680 0.0409 0.4499 0.1376 Uiso 0.67 calc P . .
H(26) H 0.1151 0.0517 0.3689 0.1376 Uiso 0.67 calc P . .
H(27) H 0.0586 -0.0169 0.4083 0.1376 Uiso 0.67 calc P . .
H(28) H 0.1192 -0.0601 0.2206 0.0973 Uiso 0.67 calc P . .
H(29) H 0.1036 0.0064 0.2748 0.0973 Uiso 0.67 calc P . .
H(30) H 0.3442 -0.0234 0.2337 0.1089 Uiso 0.67 calc P . .
H(31) H 0.2535 0.0511 0.2085 0.1089 Uiso 0.67 calc P . .
H(32) H 0.3279 0.0434 0.2874 0.1089 Uiso 0.67 calc P . .
H(33) H 0.3906 -0.1108 0.3180 0.1332 Uiso 0.67 calc P . .
H(34) H 0.3362 -0.1771 0.3607 0.1332 Uiso 0.67 calc P . .
H(35) H 0.1977 -0.2345 0.2492 0.2102 Uiso 0.67 calc P . .
H(36) H 0.2466 -0.1667 0.2057 0.2102 Uiso 0.67 calc P . .
H(37) H 0.3446 -0.2340 0.2417 0.2102 Uiso 0.67 calc P . .
H(38) H 0.0059 -0.0990 0.3250 0.0975 Uiso 0.67 calc P . .
H(39) H 0.0476 -0.1690 0.2811 0.0975 Uiso 0.67 calc P . .
H(40) H 0.0010 -0.2206 0.3835 0.1400 Uiso 0.67 calc P . .
H(41) H 0.1506 -0.2348 0.3847 0.1400 Uiso 0.67 calc P . .
H(42) H 0.1094 -0.1647 0.4287 0.1400 Uiso 0.67 calc P . .

loop_
_atom_site_aniso_label
_atom_site_aniso_U_11
_atom_site_aniso_U_22
_atom_site_aniso_U_33
_atom_site_aniso_U_12
_atom_site_aniso_U_13
_atom_site_aniso_U_23
Mo 0.0389(2) 0.0373(2) 0.0325(2) 0.0016(2) 0.0104(1) -0.0013(2)
S(1) 0.0508(6) 0.0477(6) 0.0557(6) -0.0025(5) 0.0007(5) -0.0015(5)
S(2) 0.0524(6) 0.0575(7) 0.0487(6) 0.0141(5) 0.0202(5) 0.0019(5)
S(3) 0.0755(9) 0.0728(9) 0.0717(8) 0.0313(7) 0.0186(7) 0.0104(7)
S(4) 0.0722(8) 0.0837(10) 0.0610(7) 0.0192(7) 0.0102(6) 0.0257(7)
S(5) 0.0609(6) 0.0598(7) 0.0365(5) 0.0068(6) 0.0160(5) 0.0051(5)
N(1) 0.052(2) 0.046(2) 0.047(2) -0.016(2) 0.017(2) -0.007(2)
N(2) 0.039(2) 0.054(2) 0.046(2) -0.007(2) 0.009(1) -0.005(2)
N(3) 0.047(2) 0.040(2) 0.040(2) 0.004(2) 0.014(1) -0.002(1)
N(4) 0.044(2) 0.042(2) 0.047(2) 0.004(1) 0.020(2) 0.001(1)
N(5) 0.051(2) 0.043(2) 0.042(2) -0.003(2) 0.019(2) 0.005(1)
N(6) 0.060(2) 0.041(2) 0.036(2) 0.000(2) 0.019(2) -0.001(1)
N(7) 0.058(2) 0.063(3) 0.057(2) -0.011(2) -0.012(2) 0.006(2)
C(1) 0.045(2) 0.070(3) 0.056(3) -0.010(2) 0.014(2) -0.013(2)
C(2) 0.045(3) 0.088(4) 0.067(3) -0.024(3) 0.023(2) -0.022(3)
C(3) 0.064(3) 0.061(3) 0.059(3) -0.028(2) 0.033(2) -0.019(2)
C(4) 0.043(3) 0.097(4) 0.082(4) 0.001(3) -0.005(2) -0.011(3)
C(5) 0.109(4) 0.067(4) 0.090(4) -0.042(3) 0.038(3) -0.023(3)
C(6) 0.047(2) 0.061(3) 0.051(2) 0.006(2) 0.023(2) 0.004(2)
C(7) 0.052(3) 0.069(3) 0.050(2) 0.017(2) 0.022(2) -0.002(2)
C(8) 0.054(3) 0.051(3) 0.038(2) 0.014(2) 0.004(2) -0.007(2)
C(9) 0.067(3) 0.074(4) 0.109(4) 0.008(3) 0.058(3) 0.019(3)
C(10) 0.084(4) 0.054(3) 0.070(3) 0.020(3) 0.014(3) -0.011(2)
C(11) 0.067(3) 0.060(3) 0.035(2) 0.006(2) 0.021(2) 0.001(2)
C(12) 0.074(3) 0.071(3) 0.040(2) 0.013(2) 0.027(2) 0.012(2)
C(13) 0.057(3) 0.052(3) 0.051(2) -0.005(2) 0.022(2) 0.015(2)
C(14) 0.120(4) 0.071(4) 0.043(2) 0.028(3) 0.026(3) -0.005(2)
C(15) 0.092(4) 0.059(3) 0.072(3) 0.000(3) 0.031(3) 0.026(3)
C(16a) 0.078(6) 0.109(7) 0.059(5) -0.031(5) 0.000(4) -0.017(5)
C(16b) 0.09(1) 0.041(8) 0.09(1) 0.018(8) 0.021(9) 0.014(8)
C(17) 0.130(6) 0.088(5) 0.122(6) -0.005(4) 0.021(5) -0.036(4)
C(18a) 0.093(6) 0.088(6) 0.055(5) 0.007(5) 0.002(4) 0.013(4)
C(18b) 0.048(8) 0.09(1) 0.08(1) -0.030(8) 0.016(8) 0.002(10)
C(19a) 0.114(9) 0.085(7) 0.080(7) -0.008(6) 0.037(7) 0.009(5)
C(19b) 0.08(1) 0.15(2) 0.11(2) -0.01(1) 0.03(1) 0.07(2)
C(20a) 0.083(7) 0.129(9) 0.108(8) 0.050(7) -0.004(6) -0.019(7)
C(20b) 0.059(9) 0.08(1) 0.067(9) -0.004(8) -0.007(7) -0.022(8)
C(21) 0.193(9) 0.163(8) 0.177(8) 0.077(7) 0.057(7) -0.049(7)
C(22a) 0.073(5) 0.066(5) 0.088(6) -0.006(4) -0.014(4) -0.004(4)
C(22b) 0.058(9) 0.09(1) 0.071(10) -0.001(8) 0.011(7) 0.049(9)
C(23) 0.114(5) 0.097(5) 0.129(6) -0.026(4) 0.006(4) 0.053(4)
B 0.068(3) 0.032(2) 0.051(3) -0.006(2) 0.023(3) 0.000(2)

loop_
_atom_type_symbol
_atom_type_description
_atom_type_scat_dispersion_real
_atom_type_scat_dispersion_imag
_atom_type_scat_source
C C 0.003 0.002
;International Tables for Crystallography

(1992, Vol. C, Tables 4.2.6.8 and 6.1.1.1)

;
H H 0.000 0.000
;International Tables for Crystallography

(1992, Vol. C, Table 6.1.1.2)

;
N N 0.006 0.003
;International Tables for Crystallography

(1992, Vol. C, Tables 4.2.6.8 and 6.1.1.1)

;
B B 0.001 0.001
;International Tables for Crystallography

(1992, Vol. C, Tables 4.2.6.8 and 6.1.1.1)

;
S S 0.125 0.123
;International Tables for Crystallography

(1992, Vol. C, Tables 4.2.6.8 and 6.1.1.1)

;
Mo Mo -1.683 0.686
;International Tables for Crystallography

(1992, Vol. C, Tables 4.2.6.8 and 6.1.1.1)

;

loop_
_geom_angle_atom_site_label_1
_geom_angle_atom_site_label_2
_geom_angle_atom_site_label_3
_geom_angle
_geom_angle_site_symmetry_1
_geom_angle_site_symmetry_2
_geom_angle_site_symmetry_3
_geom_angle_publ_flag
S(1) Mo S(2) 102.94(4) 1_555 1_555 1_555 yes
S(1) Mo S(5) 103.70(4) 1_555 1_555 1_555 yes
S(1) Mo N(2) 160.98(9) 1_555 1_555 1_555 yes
S(1) Mo N(4) 89.65(8) 1_555 1_555 1_555 yes
S(1) Mo N(6) 88.82(8) 1_555 1_555 1_555 yes
S(2) Mo S(5) 93.79(4) 1_555 1_555 1_555 yes
S(2) Mo N(2) 89.43(8) 1_555 1_555 1_555 yes
S(2) Mo N(4) 166.85(8) 1_555 1_555 1_555 yes
S(2) Mo N(6) 92.94(8) 1_555 1_555 1_555 yes
S(5) Mo N(2) 89.62(8) 1_555 1_555 1_555 yes
S(5) Mo N(4) 86.79(8) 1_555 1_555 1_555 yes
S(5) Mo N(6) 164.05(8) 1_555 1_555 1_555 yes
N(2) Mo N(4) 77.4(1) 1_555 1_555 1_555 yes
N(2) Mo N(6) 76.0(1) 1_555 1_555 1_555 yes
N(4) Mo N(6) 83.4(1) 1_555 1_555 1_555 yes
Mo S(2) S(3) 114.24(6) 1_555 1_555 1_555 yes
S(2) S(3) S(4) 106.99(7) 1_555 1_555 1_555 yes
S(3) S(4) S(5) 107.30(7) 1_555 1_555 1_555 yes
Mo S(5) S(4) 116.11(6) 1_555 1_555 1_555 yes
N(2) N(1) C(3) 109.8(4) 1_555 1_555 1_555 yes
N(2) N(1) B 120.2(3) 1_555 1_555 1_555 yes
C(3) N(1) B 129.9(4) 1_555 1_555 1_555 yes
Mo N(2) N(1) 120.6(2) 1_555 1_555 1_555 yes
Mo N(2) C(1) 133.1(3) 1_555 1_555 1_555 yes
N(1) N(2) C(1) 106.1(3) 1_555 1_555 1_555 yes
N(4) N(3) C(8) 110.1(3) 1_555 1_555 1_555 yes
N(4) N(3) B 120.1(3) 1_555 1_555 1_555 yes
C(8) N(3) B 129.8(3) 1_555 1_555 1_555 yes
Mo N(4) N(3) 122.5(2) 1_555 1_555 1_555 yes
Mo N(4) C(6) 131.4(3) 1_555 1_555 1_555 yes
N(3) N(4) C(6) 106.1(3) 1_555 1_555 1_555 yes
N(6) N(5) C(13) 109.7(3) 1_555 1_555 1_555 yes
N(6) N(5) B 120.3(3) 1_555 1_555 1_555 yes
C(13) N(5) B 129.2(3) 1_555 1_555 1_555 yes
Mo N(6) N(5) 121.4(2) 1_555 1_555 1_555 yes
Mo N(6) C(11) 132.4(3) 1_555 1_555 1_555 yes
N(5) N(6) C(11) 105.9(3) 1_555 1_555 1_555 yes
C(16a) N(7) C(16b) 68.7(8) 1_555 1_555 1_555 yes
C(16a) N(7) C(18a) 106.6(5) 1_555 1_555 1_555 yes
C(16a) N(7) C(18b) 80.6(7) 1_555 1_555 1_555 yes
C(16a) N(7) C(20a) 107.4(6) 1_555 1_555 1_555 yes
C(16a) N(7) C(20b) 174.9(7) 1_555 1_555 1_555 yes
C(16a) N(7) C(22a) 105.9(5) 1_555 1_555 1_555 yes
C(16a) N(7) C(22b) 74.5(7) 1_555 1_555 1_555 yes
C(16b) N(7) C(18a) 56.5(7) 1_555 1_555 1_555 yes
C(16b) N(7) C(18b) 115.5(10) 1_555 1_555 1_555 yes
C(16b) N(7) C(20a) 167.8(9) 1_555 1_555 1_555 yes
C(16b) N(7) C(20b) 106.6(9) 1_555 1_555 1_555 yes
C(16b) N(7) C(22a) 76.7(7) 1_555 1_555 1_555 yes
C(16b) N(7) C(22b) 120.6(9) 1_555 1_555 1_555 yes
C(18a) N(7) C(18b) 82.7(7) 1_555 1_555 1_555 yes
C(18a) N(7) C(20a) 116.0(6) 1_555 1_555 1_555 yes
C(18a) N(7) C(20b) 71.3(6) 1_555 1_555 1_555 yes
C(18a) N(7) C(22a) 104.7(5) 1_555 1_555 1_555 yes
C(18a) N(7) C(22b) 175.2(7) 1_555 1_555 1_555 yes
C(18b) N(7) C(20a) 52.4(7) 1_555 1_555 1_555 yes
C(18b) N(7) C(20b) 103.6(8) 1_555 1_555 1_555 yes
C(18b) N(7) C(22a) 167.8(8) 1_555 1_555 1_555 yes
C(18b) N(7) C(22b) 102.0(8) 1_555 1_555 1_555 yes
C(20a) N(7) C(20b) 77.6(7) 1_555 1_555 1_555 yes
C(20a) N(7) C(22a) 115.4(7) 1_555 1_555 1_555 yes
C(20a) N(7) C(22b) 67.6(7) 1_555 1_555 1_555 yes
C(20b) N(7) C(22a) 70.6(6) 1_555 1_555 1_555 yes
C(20b) N(7) C(22b) 107.1(9) 1_555 1_555 1_555 yes
C(22a) N(7) C(22b) 70.6(6) 1_555 1_555 1_555 yes
N(2) C(1) C(2) 109.9(4) 1_555 1_555 1_555 yes
N(2) C(1) C(4) 123.8(4) 1_555 1_555 1_555 yes
C(2) C(1) C(4) 126.3(4) 1_555 1_555 1_555 yes
C(1) C(2) C(3) 106.9(4) 1_555 1_555 1_555 yes
C(1) C(2) H(2) 126.6(6) 1_555 1_555 1_555 no
C(3) C(2) H(2) 126.6(5) 1_555 1_555 1_555 no
N(1) C(3) C(2) 107.4(4) 1_555 1_555 1_555 yes
N(1) C(3) C(5) 121.9(5) 1_555 1_555 1_555 yes
C(2) C(3) C(5) 130.6(4) 1_555 1_555 1_555 yes
C(1) C(4) H(3) 109.5(4) 1_555 1_555 1_555 no
C(1) C(4) H(4) 109.5(4) 1_555 1_555 1_555 no
C(1) C(4) H(5) 109.5(5) 1_555 1_555 1_555 no
H(3) C(4) H(4) 109.5(5) 1_555 1_555 1_555 no
H(3) C(4) H(5) 109.5(5) 1_555 1_555 1_555 no
H(4) C(4) H(5) 109.5(5) 1_555 1_555 1_555 no
C(3) C(5) H(6) 109.5(5) 1_555 1_555 1_555 no
C(3) C(5) H(7) 109.5(4) 1_555 1_555 1_555 no
C(3) C(5) H(8) 109.5(4) 1_555 1_555 1_555 no
H(6) C(5) H(7) 109.5(5) 1_555 1_555 1_555 no
H(6) C(5) H(8) 109.5(5) 1_555 1_555 1_555 no
H(7) C(5) H(8) 109.5(6) 1_555 1_555 1_555 no
N(4) C(6) C(7) 109.4(4) 1_555 1_555 1_555 yes
N(4) C(6) C(9) 123.9(4) 1_555 1_555 1_555 yes
C(7) C(6) C(9) 126.7(4) 1_555 1_555 1_555 yes
C(6) C(7) C(8) 107.0(3) 1_555 1_555 1_555 yes
C(6) C(7) H(9) 126.5(5) 1_555 1_555 1_555 no
C(8) C(7) H(9) 126.5(4) 1_555 1_555 1_555 no
N(3) C(8) C(7) 107.4(4) 1_555 1_555 1_555 yes
N(3) C(8) C(10) 123.5(4) 1_555 1_555 1_555 yes
C(7) C(8) C(10) 129.1(4) 1_555 1_555 1_555 yes
C(6) C(9) H(10) 109.5(4) 1_555 1_555 1_555 no
C(6) C(9) H(11) 109.5(4) 1_555 1_555 1_555 no
C(6) C(9) H(12) 109.5(4) 1_555 1_555 1_555 no
H(10) C(9) H(11) 109.5(5) 1_555 1_555 1_555 no
H(10) C(9) H(12) 109.5(5) 1_555 1_555 1_555 no
H(11) C(9) H(12) 109.5(5) 1_555 1_555 1_555 no
C(8) C(10) H(13) 109.5(4) 1_555 1_555 1_555 no
C(8) C(10) H(14) 109.5(4) 1_555 1_555 1_555 no
C(8) C(10) H(15) 109.5(5) 1_555 1_555 1_555 no
H(13) C(10) H(14) 109.5(5) 1_555 1_555 1_555 no
H(13) C(10) H(15) 109.5(4) 1_555 1_555 1_555 no
H(14) C(10) H(15) 109.5(5) 1_555 1_555 1_555 no
N(6) C(11) C(12) 110.1(4) 1_555 1_555 1_555 yes
N(6) C(11) C(14) 122.6(4) 1_555 1_555 1_555 yes
C(12) C(11) C(14) 127.3(4) 1_555 1_555 1_555 yes
C(11) C(12) C(13) 106.6(3) 1_555 1_555 1_555 yes
C(11) C(12) H(16) 126.7(5) 1_555 1_555 1_555 no
C(13) C(12) H(16) 126.7(5) 1_555 1_555 1_555 no
N(5) C(13) C(12) 107.7(4) 1_555 1_555 1_555 yes
N(5) C(13) C(15) 122.1(4) 1_555 1_555 1_555 yes
C(12) C(13) C(15) 130.2(4) 1_555 1_555 1_555 yes
C(11) C(14) H(17) 109.5(4) 1_555 1_555 1_555 no
C(11) C(14) H(18) 109.5(4) 1_555 1_555 1_555 no
C(11) C(14) H(19) 109.5(4) 1_555 1_555 1_555 no
H(17) C(14) H(18) 109.5(5) 1_555 1_555 1_555 no
H(17) C(14) H(19) 109.5(5) 1_555 1_555 1_555 no
H(18) C(14) H(19) 109.5(5) 1_555 1_555 1_555 no
C(13) C(15) H(20) 109.5(4) 1_555 1_555 1_555 no
C(13) C(15) H(21) 109.5(4) 1_555 1_555 1_555 no
C(13) C(15) H(22) 109.5(4) 1_555 1_555 1_555 no
H(20) C(15) H(21) 109.5(4) 1_555 1_555 1_555 no
H(20) C(15) H(22) 109.5(5) 1_555 1_555 1_555 no
H(21) C(15) H(22) 109.5(5) 1_555 1_555 1_555 no
N(7) C(16a) C(17) 116.0(6) 1_555 1_555 1_555 yes
N(7) C(16a) H(23) 107.8(7) 1_555 1_555 1_555 no
N(7) C(16a) H(24) 107.8(7) 1_555 1_555 1_555 no
C(17) C(16a) H(23) 107.8(8) 1_555 1_555 1_555 no
C(17) C(16a) H(24) 107.8(8) 1_555 1_555 1_555 no
H(23) C(16a) H(24) 109.5(8) 1_555 1_555 1_555 no
N(7) C(16b) C(17) 110.0(10) 1_555 1_555 1_555 yes
C(16a) C(17) C(16b) 63.1(6) 1_555 1_555 1_555 yes
C(16a) C(17) H(25) 109.5(7) 1_555 1_555 1_555 no
C(16a) C(17) H(26) 109.5(7) 1_555 1_555 1_555 no
C(16a) C(17) H(27) 109.5(6) 1_555 1_555 1_555 no
C(16b) C(17) H(25) 167.3(9) 1_555 1_555 1_555 no
C(16b) C(17) H(26) 66.2(6) 1_555 1_555 1_555 no
C(16b) C(17) H(27) 83.1(7) 1_555 1_555 1_555 no
H(25) C(17) H(26) 109.5(6) 1_555 1_555 1_555 no
H(25) C(17) H(27) 109.5(7) 1_555 1_555 1_555 no
H(26) C(17) H(27) 109.5(7) 1_555 1_555 1_555 no
N(7) C(18a) C(19a) 113.1(7) 1_555 1_555 1_555 yes
N(7) C(18a) H(28) 108.6(7) 1_555 1_555 1_555 no
N(7) C(18a) H(29) 108.6(7) 1_555 1_555 1_555 no
C(19a) C(18a) H(28) 108.6(8) 1_555 1_555 1_555 no
C(19a) C(18a) H(29) 108.6(8) 1_555 1_555 1_555 no
H(28) C(18a) H(29) 109.4(8) 1_555 1_555 1_555 no
N(7) C(18b) C(19b) 116(1) 1_555 1_555 1_555 yes
N(7) C(18b) H(33) 99(1) 1_555 1_555 1_555 no
C(19b) C(18b) H(33) 108(1) 1_555 1_555 1_555 no
C(18a) C(19a) C(19b) 112(1) 1_555 1_555 1_555 yes
C(18a) C(19a) H(30) 109.5(9) 1_555 1_555 1_555 no
C(18a) C(19a) H(31) 109.4(10) 1_555 1_555 1_555 no
C(18a) C(19a) H(32) 109.5(8) 1_555 1_555 1_555 no
C(19b) C(19a) H(30) 27(1) 1_555 1_555 1_555 no
C(19b) C(19a) H(31) 127(1) 1_555 1_555 1_555 no
C(19b) C(19a) H(32) 83(1) 1_555 1_555 1_555 no
H(30) C(19a) H(31) 109.5(10) 1_555 1_555 1_555 no
H(30) C(19a) H(32) 109(1) 1_555 1_555 1_555 no
H(31) C(19a) H(32) 109(1) 1_555 1_555 1_555 no
C(18b) C(19b) C(19a) 101(1) 1_555 1_555 1_555 yes
C(18b) C(19b) H(30) 126(3) 1_555 1_555 1_555 no
C(18b) C(19b) H(32) 85(1) 1_555 1_555 1_555 no
C(19a) C(19b) H(30) 70(2) 1_555 1_555 1_555 no
C(19a) C(19b) H(32) 46(1) 1_555 1_555 1_555 no
H(30) C(19b) H(32) 115(3) 1_555 1_555 1_555 no
N(7) C(20a) C(21) 106.8(6) 1_555 1_555 1_555 yes
N(7) C(20a) H(33) 110.1(9) 1_555 1_555 1_555 no
N(7) C(20a) H(34) 110.2(9) 1_555 1_555 1_555 no
C(21) C(20a) H(33) 110.1(9) 1_555 1_555 1_555 no
C(21) C(20a) H(34) 110.2(10) 1_555 1_555 1_555 no
H(33) C(20a) H(34) 109.4(9) 1_555 1_555 1_555 no
N(7) C(20b) C(21) 103.0(8) 1_555 1_555 1_555 yes
C(20a) C(21) C(20b) 72.5(6) 1_555 1_555 1_555 yes
C(20a) C(21) H(35) 109.5(8) 1_555 1_555 1_555 no
C(20a) C(21) H(36) 109.5(8) 1_555 1_555 1_555 no
C(20a) C(21) H(37) 109.5(8) 1_555 1_555 1_555 no
C(20b) C(21) H(35) 73.4(7) 1_555 1_555 1_555 no
C(20b) C(21) H(36) 65.8(7) 1_555 1_555 1_555 no
C(20b) C(21) H(37) 175(1) 1_555 1_555 1_555 no
H(35) C(21) H(36) 109.5(9) 1_555 1_555 1_555 no
H(35) C(21) H(37) 109.5(9) 1_555 1_555 1_555 no
H(36) C(21) H(37) 109.4(8) 1_555 1_555 1_555 no
N(7) C(22a) C(23) 114.0(5) 1_555 1_555 1_555 yes
N(7) C(22a) H(38) 108.3(7) 1_555 1_555 1_555 no
N(7) C(22a) H(39) 108.3(7) 1_555 1_555 1_555 no
C(23) C(22a) H(38) 108.3(8) 1_555 1_555 1_555 no
C(23) C(22a) H(39) 108.3(7) 1_555 1_555 1_555 no
H(38) C(22a) H(39) 109.5(7) 1_555 1_555 1_555 no
N(7) C(22b) C(23) 106.8(8) 1_555 1_555 1_555 yes
C(22a) C(23) C(22b) 68.0(6) 1_555 1_555 1_555 yes
C(22a) C(23) H(40) 109.5(6) 1_555 1_555 1_555 no
C(22a) C(23) H(41) 109.4(7) 1_555 1_555 1_555 no
C(22a) C(23) H(42) 109.5(6) 1_555 1_555 1_555 no
C(22b) C(23) H(40) 173.4(9) 1_555 1_555 1_555 no
C(22b) C(23) H(41) 66.7(7) 1_555 1_555 1_555 no
C(22b) C(23) H(42) 77.1(7) 1_555 1_555 1_555 no
H(40) C(23) H(41) 109.5(6) 1_555 1_555 1_555 no
H(40) C(23) H(42) 109.5(7) 1_555 1_555 1_555 no
H(41) C(23) H(42) 109.5(6) 1_555 1_555 1_555 no
N(1) B N(3) 109.9(3) 1_555 1_555 1_555 yes
N(1) B N(5) 108.2(3) 1_555 1_555 1_555 yes
N(1) B H(1) 110(1) 1_555 1_555 1_555 no
N(3) B N(5) 110.2(3) 1_555 1_555 1_555 yes
N(3) B H(1) 110(1) 1_555 1_555 1_555 no
N(5) B H(1) 107(1) 1_555 1_555 1_555 no

loop_
_geom_bond_atom_site_label_1
_geom_bond_atom_site_label_2
_geom_bond_distance
_geom_bond_site_symmetry_1
_geom_bond_site_symmetry_2
_geom_bond_publ_flag
Mo S(1) 2.172(1) 1_555 1_555 yes
Mo S(2) 2.240(1) 1_555 1_555 yes
Mo S(5) 2.254(1) 1_555 1_555 yes
Mo N(2) 2.382(3) 1_555 1_555 yes
Mo N(4) 2.288(3) 1_555 1_555 yes
Mo N(6) 2.300(3) 1_555 1_555 yes
S(2) S(3) 2.240(2) 1_555 1_555 yes
S(3) S(4) 1.982(2) 1_555 1_555 yes
S(4) S(5) 2.164(2) 1_555 1_555 yes
N(1) N(2) 1.372(4) 1_555 1_555 yes
N(1) C(3) 1.361(5) 1_555 1_555 yes
N(1) B 1.528(6) 1_555 1_555 yes
N(2) C(1) 1.340(5) 1_555 1_555 yes
N(3) N(4) 1.378(4) 1_555 1_555 yes
N(3) C(8) 1.344(5) 1_555 1_555 yes
N(3) B 1.542(5) 1_555 1_555 yes
N(4) C(6) 1.342(4) 1_555 1_555 yes
N(5) N(6) 1.379(4) 1_555 1_555 yes
N(5) C(13) 1.358(4) 1_555 1_555 yes
N(5) B 1.533(5) 1_555 1_555 yes
N(6) C(11) 1.341(4) 1_555 1_555 yes
N(7) C(16a) 1.594(8) 1_555 1_555 yes
N(7) C(16b) 1.40(1) 1_555 1_555 yes
N(7) C(18a) 1.516(8) 1_555 1_555 yes
N(7) C(18b) 1.65(1) 1_555 1_555 yes
N(7) C(20a) 1.434(9) 1_555 1_555 yes
N(7) C(20b) 1.64(1) 1_555 1_555 yes
N(7) C(22a) 1.531(8) 1_555 1_555 yes
N(7) C(22b) 1.53(1) 1_555 1_555 yes
C(1) C(2) 1.386(6) 1_555 1_555 yes
C(1) C(4) 1.486(6) 1_555 1_555 yes
C(2) C(3) 1.357(6) 1_555 1_555 yes
C(3) C(5) 1.492(7) 1_555 1_555 yes
C(6) C(7) 1.384(6) 1_555 1_555 yes
C(6) C(9) 1.485(6) 1_555 1_555 yes
C(7) C(8) 1.366(6) 1_555 1_555 yes
C(8) C(10) 1.498(6) 1_555 1_555 yes
C(11) C(12) 1.388(6) 1_555 1_555 yes
C(11) C(14) 1.490(6) 1_555 1_555 yes
C(12) C(13) 1.362(6) 1_555 1_555 yes
C(13) C(15) 1.499(6) 1_555 1_555 yes
C(16a) C(17) 1.46(1) 1_555 1_555 yes
C(16b) C(17) 1.75(2) 1_555 1_555 yes
C(18a) C(19a) 1.54(1) 1_555 1_555 yes
C(18b) C(19b) 1.46(2) 1_555 1_555 yes
C(20a) C(21) 1.69(1) 1_555 1_555 yes
C(20b) C(21) 1.57(2) 1_555 1_555 yes
C(22a) C(23) 1.515(9) 1_555 1_555 yes
C(22b) C(23) 1.65(1) 1_555 1_555 yes
